data_1568658
loop_
_publ_author_name
'Flores Manuel, Fermin'
'Sosa Rivadeneyra, Martha'
'Bern\`es, Sylvain'

_publ_section_title
;
 Meloxicam hydrochloride
;
_journal_coeditor_code BX4023
_journal_issue 3
_journal_name_full IUCrData
_journal_page_first x230202
_journal_paper_doi 10.1107/S241431462300202X
_journal_volume 8
_journal_year 2023
_chemical_formula_iupac 'C14 H14 N3 O4 S2 +, Cl -'
_chemical_formula_moiety 'C14 H14 N3 O4 S2 +, Cl -'
_chemical_formula_sum 'C14 H14 Cl N3 O4 S2'
_chemical_formula_weight 387.85
_chemical_name_common
;
Meloxicam hydrochloride or
4-Hydroxy-2-methyl-<i>N</i>-(5-methyl-1,3-thiazolium-2-yl)-2<i>H</i>-1,2-\
benzothiazine-3-carboxamide 1,1-dioxide chloride
;
_chemical_name_systematic
'2-(4-Hydroxy-2-methyl-1,1-dioxo-1,2-benzothiazine-3-amido)-5-methyl-1,3-thiazol-3-ium chloride'
_space_group_crystal_system monoclinic
_space_group_IT_number 14
_space_group_name_Hall '-P 2ybc'
_space_group_name_H-M_alt 'P 1 21/c 1'
_atom_sites_solution_hydrogens mixed
_atom_sites_solution_primary dual
_atom_sites_solution_secondary difmap
_audit_creation_method SHELXL-2018/3
_cell_angle_alpha 90
_cell_angle_beta 109.430(5)
_cell_angle_gamma 90
_cell_formula_units_Z 4
_cell_length_a 11.3380(6)
_cell_length_b 10.7346(5)
_cell_length_c 14.5503(10)
_cell_measurement_reflns_used 19546
_cell_measurement_temperature 295.0(10)
_cell_measurement_theta_max 26.51
_cell_measurement_theta_min 2.17
_cell_volume 1670.05(17)
_computing_cell_refinement
;
X-AREA 1.88 (Stoe & Cie, 2019)
;
_computing_data_collection
;
X-AREA 1.88 (Stoe & Cie, 2019)
;
_computing_data_reduction
;
X-AREA 1.88 (Stoe & Cie, 2019)
;
_computing_molecular_graphics
;
XP in SHELXTL-Plus (Sheldrick, 2008) and Mercury (Macrae <i>et al.</i>,
2020)
;
_computing_publication_material
;
PublCif (Westrip, 2010)
;
_computing_structure_refinement
;
<i>SHELXL2018/3</i> (Sheldrick, 2015b)
;
_computing_structure_solution
;
<i>SHELXT2018/2</i> (Sheldrick, 2015a)
;
_diffrn_ambient_temperature 295.0(10)
_diffrn_detector 'Reverse-biased silicon diode array'
_diffrn_detector_area_resol_mean 5.81
_diffrn_measured_fraction_theta_full 0.998
_diffrn_measured_fraction_theta_max 0.999
_diffrn_measurement_device 'Eulerian four-circle diffractometer'
_diffrn_measurement_device_type 'Stoe Stadivari'
_diffrn_measurement_method '\w scans'
_diffrn_measurement_specimen_support Mitegen
_diffrn_radiation_monochromator 'Graded multilayer mirror'
_diffrn_radiation_probe x-ray
_diffrn_radiation_type AgK\a
_diffrn_radiation_wavelength 0.56083
_diffrn_reflns_av_R_equivalents 0.0878
_diffrn_reflns_av_unetI/netI 0.0560
_diffrn_reflns_limit_h_max 14
_diffrn_reflns_limit_h_min -14
_diffrn_reflns_limit_k_max 14
_diffrn_reflns_limit_k_min -14
_diffrn_reflns_limit_l_max 19
_diffrn_reflns_limit_l_min -19
_diffrn_reflns_number 40949
_diffrn_reflns_theta_full 19.664
_diffrn_reflns_theta_max 21.497
_diffrn_reflns_theta_min 2.168
_diffrn_source 'Sealed X-ray tube'
_diffrn_source_current 0.55
_diffrn_source_power 0.03575
_diffrn_source_voltage 65
_exptl_absorpt_coefficient_mu 0.260
_exptl_absorpt_correction_T_max 1.0000
_exptl_absorpt_correction_T_min 0.4072
_exptl_absorpt_correction_type multi-scan
_exptl_absorpt_process_details
;
X-AREA 1.88 (Stoe & Cie, 2019)
;
_exptl_crystal_colour yellow
_exptl_crystal_density_diffrn 1.543
_exptl_crystal_description block
_exptl_crystal_F_000 800
_exptl_crystal_size_max 0.230
_exptl_crystal_size_mid 0.093
_exptl_crystal_size_min 0.068
_refine_diff_density_max 0.256
_refine_diff_density_min -0.239
_refine_ls_extinction_method none
_refine_ls_goodness_of_fit_ref 0.832
_refine_ls_hydrogen_treatment mixed
_refine_ls_matrix_type full
_refine_ls_number_constraints 0
_refine_ls_number_parameters 234
_refine_ls_number_reflns 3902
_refine_ls_number_restraints 0
_refine_ls_restrained_S_all 0.832
_refine_ls_R_factor_all 0.0721
_refine_ls_R_factor_gt 0.0324
_refine_ls_shift/su_max 0.001
_refine_ls_shift/su_mean 0.000
_refine_ls_structure_factor_coef Fsqd
_refine_ls_weighting_details 'w=1/[\s^2^(Fo^2^)+(0.0329P)^2^] where P=(Fo^2^+2Fc^2^)/3'
_refine_ls_weighting_scheme calc
_refine_ls_wR_factor_gt 0.0652
_refine_ls_wR_factor_ref 0.0736
_reflns_number_gt 2285
_reflns_number_total 3902
_reflns_threshold_expression 'I > 2\s(I)'
_cod_data_source_file bx4023.cif
_cod_data_source_block I
_cod_original_sg_symbol_H-M 'P 21/c'
_cod_database_code 1568658
_shelx_estimated_absorpt_t_min 0.943
_shelx_estimated_absorpt_t_max 0.983

loop_
_space_group_symop_operation_xyz
'x, y, z'
'-x, y+1/2, -z+1/2'
'-x, -y, -z'
'x, -y-1/2, z-1/2'

loop_
_atom_site_type_symbol
_atom_site_label
_atom_site_fract_x
_atom_site_fract_y
_atom_site_fract_z
_atom_site_U_iso_or_equiv
_atom_site_adp_type
_atom_site_calc_flag
_atom_site_occupancy
_atom_site_disorder_assembly
_atom_site_disorder_group
Cl Cl1 0.97139(5) 0.37304(6) 0.36101(5) 0.05872(19) Uani d 1 . .
S S1 0.78018(5) 0.80065(5) 0.39329(4) 0.04065(15) Uani d 1 . .
S S2 0.63352(4) 0.19526(5) 0.43965(4) 0.03731(14) Uani d 1 . .
O O1 0.39766(12) 0.51274(13) 0.39149(12) 0.0416(4) Uani d 1 . .
H H1O 0.441(2) 0.576(2) 0.3941(18) 0.062 Uiso d 1 . .
O O2 0.59216(11) 0.64257(12) 0.39574(11) 0.0402(4) Uani d 1 . .
O O3 0.67314(12) 0.23387(14) 0.53969(11) 0.0463(4) Uani d 1 . .
O O4 0.68678(13) 0.08624(14) 0.41315(13) 0.0544(5) Uani d 1 . .
N N1 0.94397(15) 0.64715(18) 0.38545(14) 0.0421(5) Uani d 1 . .
H H1N 0.9763(19) 0.572(2) 0.3827(16) 0.050 Uiso d 1 . .
N N2 0.76883(14) 0.54411(16) 0.39712(14) 0.0355(4) Uani d 1 . .
H H2N 0.8075(18) 0.4746(19) 0.3955(16) 0.043 Uiso d 1 . .
N N3 0.65464(13) 0.31354(15) 0.37489(13) 0.0338(4) Uani d 1 . .
C C1 0.9370(2) 0.9923(2) 0.3668(2) 0.0715(9) Uani d 1 . .
H H1B 0.886168 1.017468 0.302491 0.107 Uiso calc 1 . .
H H1C 1.023451 1.007147 0.375131 0.107 Uiso calc 1 . .
H H1D 0.913849 1.039311 0.414236 0.107 Uiso calc 1 . .
C C2 0.91763(19) 0.8566(2) 0.37994(18) 0.0474(6) Uani d 1 . .
C C3 0.9929(2) 0.7626(2) 0.37786(18) 0.0503(6) Uani d 1 . .
H H3 1.071320 0.773685 0.371823 0.060 Uiso calc 1 . .
C C4 0.83125(16) 0.65175(18) 0.39320(15) 0.0336(5) Uani d 1 . .
C C5 0.64622(16) 0.54299(19) 0.39282(15) 0.0329(5) Uani d 1 . .
C C6 0.58544(16) 0.42257(18) 0.38367(15) 0.0314(5) Uani d 1 . .
C C7 0.46600(16) 0.41332(18) 0.38478(15) 0.0315(5) Uani d 1 . .
C C8 0.40231(15) 0.29411(18) 0.38082(14) 0.0304(4) Uani d 1 . .
C C9 0.27306(16) 0.28810(19) 0.35974(15) 0.0362(5) Uani d 1 . .
H H9 0.226126 0.360935 0.350480 0.043 Uiso calc 1 . .
C C10 0.21526(17) 0.1742(2) 0.35270(16) 0.0399(5) Uani d 1 . .
H H10 0.129213 0.170995 0.339433 0.048 Uiso calc 1 . .
C C11 0.28195(18) 0.0647(2) 0.36485(17) 0.0420(5) Uani d 1 . .
H H11 0.240667 -0.011404 0.357289 0.050 Uiso calc 1 . .
C C12 0.41100(18) 0.06833(19) 0.38842(16) 0.0384(5) Uani d 1 . .
H H12 0.457202 -0.004976 0.397669 0.046 Uiso calc 1 . .
C C13 0.46958(16) 0.18279(18) 0.39791(15) 0.0314(4) Uani d 1 . .
C C14 0.6498(2) 0.2839(2) 0.27407(17) 0.0482(6) Uani d 1 . .
H H14A 0.699323 0.211130 0.274864 0.072 Uiso calc 1 . .
H H14B 0.682318 0.352942 0.247956 0.072 Uiso calc 1 . .
H H14C 0.564780 0.268629 0.234186 0.072 Uiso calc 1 . .

loop_
_atom_site_aniso_label
_atom_site_aniso_U_11
_atom_site_aniso_U_22
_atom_site_aniso_U_33
_atom_site_aniso_U_12
_atom_site_aniso_U_13
_atom_site_aniso_U_23
Cl1 0.0481(3) 0.0530(4) 0.0799(5) 0.0108(3) 0.0278(3) -0.0043(4)
S1 0.0437(3) 0.0326(3) 0.0513(4) -0.0087(2) 0.0233(3) -0.0037(3)
S2 0.0316(2) 0.0271(3) 0.0530(4) 0.0024(2) 0.0138(2) 0.0052(3)
O1 0.0363(7) 0.0272(8) 0.0634(11) 0.0046(6) 0.0194(7) 0.0013(8)
O2 0.0383(7) 0.0267(8) 0.0571(11) -0.0007(6) 0.0179(7) 0.0027(7)
O3 0.0430(7) 0.0456(9) 0.0426(10) -0.0028(7) 0.0039(7) 0.0088(8)
O4 0.0467(8) 0.0310(8) 0.0918(14) 0.0089(7) 0.0316(9) 0.0046(9)
N1 0.0338(9) 0.0423(11) 0.0521(13) -0.0032(8) 0.0169(8) -0.0026(10)
N2 0.0326(8) 0.0290(9) 0.0457(12) -0.0017(7) 0.0141(8) 0.0003(9)
N3 0.0342(8) 0.0279(9) 0.0428(11) 0.0000(7) 0.0173(8) 0.0012(8)
C1 0.0752(17) 0.0440(16) 0.110(3) -0.0216(13) 0.0501(18) -0.0070(16)
C2 0.0467(11) 0.0437(14) 0.0579(17) -0.0157(11) 0.0254(12) -0.0081(12)
C3 0.0397(11) 0.0536(15) 0.0611(17) -0.0186(11) 0.0215(11) -0.0060(13)
C4 0.0311(9) 0.0348(12) 0.0344(13) -0.0046(8) 0.0101(9) -0.0015(10)
C5 0.0323(9) 0.0318(11) 0.0341(13) -0.0008(9) 0.0104(9) 0.0034(10)
C6 0.0315(9) 0.0251(10) 0.0378(13) 0.0008(8) 0.0116(9) 0.0023(9)
C7 0.0341(9) 0.0270(10) 0.0333(13) 0.0031(8) 0.0111(9) 0.0021(9)
C8 0.0316(9) 0.0291(11) 0.0320(12) -0.0015(8) 0.0125(8) 0.0000(9)
C9 0.0330(9) 0.0365(12) 0.0414(13) 0.0008(9) 0.0156(9) 0.0027(10)
C10 0.0321(9) 0.0445(13) 0.0448(14) -0.0055(9) 0.0152(10) -0.0001(11)
C11 0.0443(11) 0.0367(13) 0.0475(15) -0.0123(10) 0.0186(11) -0.0026(11)
C12 0.0431(10) 0.0294(12) 0.0437(14) -0.0011(9) 0.0156(10) 0.0015(10)
C13 0.0305(8) 0.0298(11) 0.0350(12) -0.0012(8) 0.0123(8) 0.0013(9)
C14 0.0536(12) 0.0463(14) 0.0492(15) -0.0053(11) 0.0232(11) -0.0096(12)

loop_
_atom_type_symbol
_atom_type_description
_atom_type_scat_dispersion_real
_atom_type_scat_dispersion_imag
_atom_type_scat_source
C C 0.0013 0.0009 'International Tables Vol C Tables 4.2.6.8 and 6.1.1.4'
H H 0.0000 0.0000 'International Tables Vol C Tables 4.2.6.8 and 6.1.1.4'
Cl Cl 0.1009 0.0992 'International Tables Vol C Tables 4.2.6.8 and 6.1.1.4'
N N 0.0030 0.0020 'International Tables Vol C Tables 4.2.6.8 and 6.1.1.4'
O O 0.0058 0.0036 'International Tables Vol C Tables 4.2.6.8 and 6.1.1.4'
S S 0.0831 0.0770 'International Tables Vol C Tables 4.2.6.8 and 6.1.1.4'

loop_
_exptl_crystal_face_index_h
_exptl_crystal_face_index_k
_exptl_crystal_face_index_l
_exptl_crystal_face_perp_dist
-3 2 -6 0.0350
3 -2 6 0.0330
2 2 -1 0.1340
-4 -3 1 0.0960
1 -4 -4 0.0540
-1 2 2 0.0390

loop_
_geom_angle_atom_site_label_1
_geom_angle_atom_site_label_2
_geom_angle_atom_site_label_3
_geom_angle_site_symmetry_1
_geom_angle_site_symmetry_3
_geom_angle
_geom_angle_publ_flag
C4 S1 C2 . . 90.37(10) ?
O4 S2 O3 . . 119.55(10) ?
O4 S2 N3 . . 108.82(10) ?
O3 S2 N3 . . 107.58(9) ?
O4 S2 C13 . . 109.75(9) ?
O3 S2 C13 . . 108.11(9) ?
N3 S2 C13 . . 101.50(9) ?
C7 O1 H1O . . 107.9(16) ?
C4 N1 C3 . . 113.59(19) ?
C4 N1 H1N . . 117.6(14) ?
C3 N1 H1N . . 128.8(14) ?
C4 N2 C5 . . 122.49(17) ?
C4 N2 H2N . . 116.9(13) ?
C5 N2 H2N . . 120.3(13) ?
C6 N3 C14 . . 114.85(17) ?
C6 N3 S2 . . 112.92(13) ?
C14 N3 S2 . . 115.87(14) ?
C2 C1 H1B . . 109.5 ?
C2 C1 H1C . . 109.5 ?
H1B C1 H1C . . 109.5 ?
C2 C1 H1D . . 109.5 ?
H1B C1 H1D . . 109.5 ?
H1C C1 H1D . . 109.5 ?
C3 C2 C1 . . 127.9(2) ?
C3 C2 S1 . . 110.25(17) ?
C1 C2 S1 . . 121.73(18) ?
C2 C3 N1 . . 113.77(19) ?
C2 C3 H3 . . 123.1 ?
N1 C3 H3 . . 123.1 ?
N1 C4 N2 . . 120.09(18) ?
N1 C4 S1 . . 112.01(15) ?
N2 C4 S1 . . 127.88(14) ?
O2 C5 N2 . . 119.75(18) ?
O2 C5 C6 . . 123.12(16) ?
N2 C5 C6 . . 117.12(17) ?
C7 C6 N3 . . 121.01(17) ?
C7 C6 C5 . . 120.50(17) ?
N3 C6 C5 . . 118.49(15) ?
O1 C7 C6 . . 122.89(18) ?
O1 C7 C8 . . 114.19(16) ?
C6 C7 C8 . . 122.91(17) ?
C13 C8 C9 . . 118.14(18) ?
C13 C8 C7 . . 120.63(15) ?
C9 C8 C7 . . 121.23(17) ?
C10 C9 C8 . . 119.81(19) ?
C10 C9 H9 . . 120.1 ?
C8 C9 H9 . . 120.1 ?
C9 C10 C11 . . 121.45(17) ?
C9 C10 H10 . . 119.3 ?
C11 C10 H10 . . 119.3 ?
C10 C11 C12 . . 119.80(19) ?
C10 C11 H11 . . 120.1 ?
C12 C11 H11 . . 120.1 ?
C13 C12 C11 . . 118.80(19) ?
C13 C12 H12 . . 120.6 ?
C11 C12 H12 . . 120.6 ?
C12 C13 C8 . . 121.86(16) ?
C12 C13 S2 . . 121.34(15) ?
C8 C13 S2 . . 116.68(14) ?
N3 C14 H14A . . 109.5 ?
N3 C14 H14B . . 109.5 ?
H14A C14 H14B . . 109.5 ?
N3 C14 H14C . . 109.5 ?
H14A C14 H14C . . 109.5 ?
H14B C14 H14C . . 109.5 ?

loop_
_geom_bond_atom_site_label_1
_geom_bond_atom_site_label_2
_geom_bond_site_symmetry_2
_geom_bond_distance
_geom_bond_publ_flag
S1 C4 . 1.700(2) ?
S1 C2 . 1.740(2) ?
S2 O4 . 1.4275(15) ?
S2 O3 . 1.4343(16) ?
S2 N3 . 1.6455(17) ?
S2 C13 . 1.7580(17) ?
O1 C7 . 1.341(2) ?
O1 H1O . 0.84(2) ?
O2 C5 . 1.240(2) ?
N1 C4 . 1.321(2) ?
N1 C3 . 1.377(3) ?
N1 H1N . 0.89(2) ?
N2 C4 . 1.366(2) ?
N2 C5 . 1.371(2) ?
N2 H2N . 0.87(2) ?
N3 C6 . 1.438(2) ?
N3 C14 . 1.484(3) ?
C1 C2 . 1.495(3) ?
C1 H1B . 0.9600 ?
C1 H1C . 0.9600 ?
C1 H1D . 0.9600 ?
C2 C3 . 1.328(3) ?
C3 H3 . 0.9300 ?
C5 C6 . 1.450(3) ?
C6 C7 . 1.363(2) ?
C7 C8 . 1.461(3) ?
C8 C13 . 1.395(3) ?
C8 C9 . 1.395(2) ?
C9 C10 . 1.375(3) ?
C9 H9 . 0.9300 ?
C10 C11 . 1.376(3) ?
C10 H10 . 0.9300 ?
C11 C12 . 1.388(3) ?
C11 H11 . 0.9300 ?
C12 C13 . 1.382(3) ?
C12 H12 . 0.9300 ?
C14 H14A . 0.9600 ?
C14 H14B . 0.9600 ?
C14 H14C . 0.9600 ?

loop_
_geom_hbond_atom_site_label_D
_geom_hbond_atom_site_label_H
_geom_hbond_atom_site_label_A
_geom_hbond_site_symmetry_A
_geom_hbond_distance_DH
_geom_hbond_distance_HA
_geom_hbond_distance_DA
_geom_hbond_angle_DHA
_geom_hbond_publ_flag
O1 H1O O2 . 0.84(2) 1.85(2) 2.5921(18) 148(2) yes
N1 H1N Cl1 . 0.89(2) 2.16(2) 2.992(2) 155.5(19) yes
N2 H2N Cl1 . 0.87(2) 2.35(2) 3.1185(18) 147.8(18) yes
C1 H1D O4 1_565 0.96 2.62 3.286(3) 126.9 yes
C14 H14C O2 2_645 0.96 2.52 3.380(3) 149.7 yes

loop_
_geom_torsion_atom_site_label_1
_geom_torsion_atom_site_label_2
_geom_torsion_atom_site_label_3
_geom_torsion_atom_site_label_4
_geom_torsion_site_symmetry_1
_geom_torsion_site_symmetry_2
_geom_torsion_site_symmetry_3
_geom_torsion_site_symmetry_4
_geom_torsion
_geom_torsion_publ_flag
O4 S2 N3 C6 . . . . 169.71(13) ?
O3 S2 N3 C6 . . . . -59.40(14) ?
C13 S2 N3 C6 . . . . 54.01(15) ?
O4 S2 N3 C14 . . . . 34.30(16) ?
O3 S2 N3 C14 . . . . 165.18(13) ?
C13 S2 N3 C14 . . . . -81.41(15) ?
C4 S1 C2 C3 . . . . -1.0(2) ?
C4 S1 C2 C1 . . . . 175.5(2) ?
C1 C2 C3 N1 . . . . -175.5(2) ?
S1 C2 C3 N1 . . . . 0.7(3) ?
C4 N1 C3 C2 . . . . 0.1(3) ?
C3 N1 C4 N2 . . . . 177.2(2) ?
C3 N1 C4 S1 . . . . -0.9(2) ?
C5 N2 C4 N1 . . . . -171.6(2) ?
C5 N2 C4 S1 . . . . 6.2(3) ?
C2 S1 C4 N1 . . . . 1.08(18) ?
C2 S1 C4 N2 . . . . -176.9(2) ?
C4 N2 C5 O2 . . . . -7.8(3) ?
C4 N2 C5 C6 . . . . 171.4(2) ?
C14 N3 C6 C7 . . . . 95.1(2) ?
S2 N3 C6 C7 . . . . -40.8(2) ?
C14 N3 C6 C5 . . . . -85.8(2) ?
S2 N3 C6 C5 . . . . 138.34(16) ?
O2 C5 C6 C7 . . . . -4.7(3) ?
N2 C5 C6 C7 . . . . 176.1(2) ?
O2 C5 C6 N3 . . . . 176.19(19) ?
N2 C5 C6 N3 . . . . -3.0(3) ?
N3 C6 C7 O1 . . . . -179.05(19) ?
C5 C6 C7 O1 . . . . 1.9(3) ?
N3 C6 C7 C8 . . . . 2.3(3) ?
C5 C6 C7 C8 . . . . -176.80(19) ?
O1 C7 C8 C13 . . . . -164.08(19) ?
C6 C7 C8 C13 . . . . 14.7(3) ?
O1 C7 C8 C9 . . . . 16.1(3) ?
C6 C7 C8 C9 . . . . -165.1(2) ?
C13 C8 C9 C10 . . . . -2.5(3) ?
C7 C8 C9 C10 . . . . 177.4(2) ?
C8 C9 C10 C11 . . . . -0.8(3) ?
C9 C10 C11 C12 . . . . 2.5(4) ?
C10 C11 C12 C13 . . . . -0.9(3) ?
C11 C12 C13 C8 . . . . -2.5(3) ?
C11 C12 C13 S2 . . . . 173.43(17) ?
C9 C8 C13 C12 . . . . 4.2(3) ?
C7 C8 C13 C12 . . . . -175.7(2) ?
C9 C8 C13 S2 . . . . -171.96(16) ?
C7 C8 C13 S2 . . . . 8.2(3) ?
O4 S2 C13 C12 . . . . 29.6(2) ?
O3 S2 C13 C12 . . . . -102.42(19) ?
N3 S2 C13 C12 . . . . 144.58(18) ?
O4 S2 C13 C8 . . . . -154.31(16) ?
O3 S2 C13 C8 . . . . 73.71(18) ?
N3 S2 C13 C8 . . . . -39.29(18) ?
